data_7048077
loop_
_publ_author_name
'Sharma, Mahendra Kumar'
'Ansari, Mursaleem'
'Mahawar, Pritam'
'Rajaraman, Gopalan'
'Nagendran, Selvarajan'

_publ_section_title
;
 Expanding the limits of catalysts with low-valent main-group elements for
 the hydroboration of aldehydes and ketones using
 [L<sup>&#x2020;</sup>Sn(ii)][OTf] (L<sup>&#x2020;</sup> = aminotroponate;
 OTf = triflate).
;
_journal_issue 2
_journal_name_full 'Dalton transactions (Cambridge, England : 2003)'
_journal_page_first 664
_journal_page_last 672
_journal_paper_doi 10.1039/c8dt02857e
_journal_volume 48
_journal_year 2019
_chemical_formula_moiety 'C11 H14 Cl N O Sn'
_chemical_formula_sum 'C11 H14 Cl N O Sn'
_chemical_formula_weight 330.39
_space_group_IT_number 14
_space_group_name_Hall '-P 2ybc'
_space_group_name_H-M_alt 'P 1 21/c 1'
_symmetry_cell_setting monoclinic
_symmetry_space_group_name_Hall '-P 2ybc'
_symmetry_space_group_name_H-M 'P 1 21/c 1'
_atom_sites_solution_hydrogens geom
_atom_sites_solution_primary direct
_atom_sites_solution_secondary difmap
_audit_creation_method SHELXL-97
_audit_update_record
;
2018-06-11 deposited with the CCDC.
2018-11-12 downloaded from the CCDC.
;
_cell_angle_alpha 90.00
_cell_angle_beta 109.154(4)
_cell_angle_gamma 90.00
_cell_formula_units_Z 4
_cell_length_a 8.9661(19)
_cell_length_b 14.357(3)
_cell_length_c 10.110(2)
_cell_measurement_reflns_used 2986
_cell_measurement_temperature 150(2)
_cell_measurement_theta_max 28.10
_cell_measurement_theta_min 2.40
_cell_volume 1229.4(4)
_computing_cell_refinement 'Bruker SMART'
_computing_data_collection 'Bruker SMART'
_computing_data_reduction 'Bruker SAINT'
_computing_molecular_graphics 'Bruker SHELXTL'
_computing_publication_material 'Bruker SHELXTL'
_computing_structure_refinement 'SHELXL-97 (Sheldrick, 1997)'
_computing_structure_solution 'SHELXS-97 (Sheldrick, 1990)'
_diffrn_ambient_temperature 150(2)
_diffrn_measured_fraction_theta_full 0.986
_diffrn_measured_fraction_theta_max 0.986
_diffrn_measurement_device_type 'CCD area detector'
_diffrn_measurement_method 'phi and omega scans'
_diffrn_radiation_monochromator graphite
_diffrn_radiation_source 'fine-focus sealed tube'
_diffrn_radiation_type MoK\a
_diffrn_radiation_wavelength 0.71073
_diffrn_reflns_av_R_equivalents 0.0559
_diffrn_reflns_av_sigmaI/netI 0.0665
_diffrn_reflns_limit_h_max 5
_diffrn_reflns_limit_h_min -10
_diffrn_reflns_limit_k_max 17
_diffrn_reflns_limit_k_min -17
_diffrn_reflns_limit_l_max 12
_diffrn_reflns_limit_l_min -12
_diffrn_reflns_number 4538
_diffrn_reflns_theta_full 25.00
_diffrn_reflns_theta_max 25.00
_diffrn_reflns_theta_min 2.40
_exptl_absorpt_coefficient_mu 2.270
_exptl_absorpt_correction_T_max 0.568
_exptl_absorpt_correction_T_min 0.392
_exptl_absorpt_correction_type multi-scan
_exptl_absorpt_process_details '(SADABS; Bruker, 2000)'
_exptl_crystal_colour yellow
_exptl_crystal_density_diffrn 1.785
_exptl_crystal_density_method 'not measured'
_exptl_crystal_description block
_exptl_crystal_F_000 648.0
_exptl_crystal_size_max 0.430
_exptl_crystal_size_mid 0.371
_exptl_crystal_size_min 0.249
_refine_diff_density_max 1.660
_refine_diff_density_min -1.071
_refine_diff_density_rms 0.151
_refine_ls_extinction_method none
_refine_ls_goodness_of_fit_ref 0.954
_refine_ls_hydrogen_treatment mixed
_refine_ls_matrix_type full
_refine_ls_number_parameters 138
_refine_ls_number_reflns 1700
_refine_ls_number_restraints 0
_refine_ls_restrained_S_all 0.954
_refine_ls_R_factor_all 0.0534
_refine_ls_R_factor_gt 0.0450
_refine_ls_shift/su_max 0.002
_refine_ls_shift/su_mean 0.000
_refine_ls_structure_factor_coef Fsqd
_refine_ls_weighting_details 'calc w=1/[\s^2^(Fo^2^)+(0.0703P)^2^+0.0000P] where P=(Fo^2^+2Fc^2^)/3'
_refine_ls_weighting_scheme calc
_refine_ls_wR_factor_gt 0.1199
_refine_ls_wR_factor_ref 0.1232
_reflns_number_gt 1317
_reflns_number_total 1700
_reflns_threshold_expression >2sigma(I)
_cod_data_source_file c8dt02857e2.cif
_cod_data_source_block mash58m
_cod_depositor_comments 'Adding full bibliography for 7048077--7048078.cif.'
_cod_original_sg_symbol_H-M 'P 21/c'
_cod_database_code 7048077

loop_
_symmetry_equiv_pos_as_xyz
'x, y, z'
'-x, y+1/2, -z+1/2'
'-x, -y, -z'
'x, -y-1/2, z-1/2'

loop_
_atom_site_label
_atom_site_type_symbol
_atom_site_fract_x
_atom_site_fract_y
_atom_site_fract_z
_atom_site_U_iso_or_equiv
_atom_site_adp_type
_atom_site_occupancy
_atom_site_symmetry_multiplicity
_atom_site_calc_flag
_atom_site_refinement_flags
Sn1 Sn 0.26156(6) 1.00452(3) 0.51371(5) 0.0323(2) Uani 1 1 d .
C11 C 0.1956(9) 0.9537(5) 0.1316(7) 0.0411(17) Uani 1 1 d .
H11A H 0.2115 0.9596 0.0426 0.062 Uiso 1 1 calc R
H11B H 0.2903 0.9715 0.2048 0.062 Uiso 1 1 calc R
H11C H 0.1104 0.9935 0.1338 0.062 Uiso 1 1 calc R
N1 N 0.2527(6) 0.8678(3) 0.4171(5) 0.0302(12) Uani 1 1 d .
O1 O 0.4712(5) 0.9345(3) 0.6340(5) 0.0379(11) Uani 1 1 d .
C1 C 0.3692(7) 0.8082(4) 0.4797(6) 0.0284(14) Uani 1 1 d .
Cl1 Cl 0.1208(2) 0.94454(11) 0.67652(17) 0.0407(5) Uani 1 1 d .
C2 C 0.3796(8) 0.7180(4) 0.4263(7) 0.0351(16) Uani 1 1 d .
H2 H 0.3045 0.7061 0.3395 0.042 Uiso 1 1 calc R
C3 C 0.4787(8) 0.6466(5) 0.4787(7) 0.0386(19) Uani 1 1 d .
H3 H 0.4578 0.5934 0.4231 0.046 Uiso 1 1 calc R
C4 C 0.6086(9) 0.6383(5) 0.6029(7) 0.0444(19) Uani 1 1 d .
H4 H 0.6601 0.5811 0.6210 0.053 Uiso 1 1 calc R
C5 C 0.6645(9) 0.7078(5) 0.6986(8) 0.0470(19) Uani 1 1 d .
H5 H 0.7492 0.6912 0.7768 0.056 Uiso 1 1 calc R
C6 C 0.6143(8) 0.7996(4) 0.6972(7) 0.0381(16) Uani 1 1 d .
H6 H 0.6767 0.8356 0.7711 0.046 Uiso 1 1 calc R
C7 C 0.4887(8) 0.8464(4) 0.6059(6) 0.0332(15) Uani 1 1 d .
C8 C 0.1232(8) 0.8416(4) 0.2920(6) 0.0312(14) Uani 1 1 d .
H8A H 0.0316 0.8788 0.2881 0.037 Uiso 1 1 calc R
H8B H 0.0965 0.7769 0.3011 0.037 Uiso 1 1 calc R
C9 C 0.1554(8) 0.8530(4) 0.1532(6) 0.0324(15) Uani 1 1 d .
H9 H 0.2454 0.8136 0.1553 0.039 Uiso 1 1 calc R
C10 C 0.0107(9) 0.8202(6) 0.0341(7) 0.046(2) Uani 1 1 d .
H10A H -0.0793 0.8566 0.0334 0.070 Uiso 1 1 calc R
H10B H -0.0089 0.7558 0.0476 0.070 Uiso 1 1 calc R
H10C H 0.0294 0.8276 -0.0535 0.070 Uiso 1 1 calc R

loop_
_atom_site_aniso_label
_atom_site_aniso_U_11
_atom_site_aniso_U_22
_atom_site_aniso_U_33
_atom_site_aniso_U_23
_atom_site_aniso_U_13
_atom_site_aniso_U_12
Sn1 0.0321(4) 0.0242(3) 0.0337(3) -0.00239(16) 0.0014(3) 0.00001(16)
C11 0.044(5) 0.035(4) 0.039(4) 0.003(3) 0.006(3) -0.004(3)
N1 0.025(3) 0.032(3) 0.024(3) -0.002(2) -0.005(2) -0.003(2)
O1 0.029(3) 0.031(2) 0.041(2) -0.008(2) -0.006(2) 0.0026(19)
C1 0.032(4) 0.028(3) 0.022(3) 0.004(2) 0.004(3) 0.000(3)
Cl1 0.0417(11) 0.0415(9) 0.0333(8) 0.0033(7) 0.0048(8) 0.0065(8)
C2 0.042(4) 0.022(3) 0.034(3) 0.000(3) 0.003(3) -0.002(3)
C3 0.048(5) 0.030(4) 0.039(4) 0.001(3) 0.018(4) 0.004(3)
C4 0.049(5) 0.026(3) 0.049(4) 0.007(3) 0.005(4) 0.012(3)
C5 0.036(4) 0.051(4) 0.043(4) 0.012(3) -0.002(4) 0.010(4)
C6 0.031(4) 0.037(4) 0.036(4) -0.001(3) -0.004(3) 0.003(3)
C7 0.033(4) 0.031(4) 0.031(3) 0.000(3) 0.005(3) -0.001(3)
C8 0.029(4) 0.027(3) 0.029(3) -0.005(2) -0.002(3) 0.002(3)
C9 0.032(4) 0.031(3) 0.026(3) 0.004(3) -0.001(3) 0.009(3)
C10 0.053(5) 0.045(4) 0.028(3) -0.004(3) -0.005(3) 0.002(4)

loop_
_atom_type_symbol
_atom_type_description
_atom_type_scat_dispersion_real
_atom_type_scat_dispersion_imag
_atom_type_scat_source
C C 0.0033 0.0016 'International Tables Vol C Tables 4.2.6.8 and 6.1.1.4'
H H 0.0000 0.0000 'International Tables Vol C Tables 4.2.6.8 and 6.1.1.4'
N N 0.0061 0.0033 'International Tables Vol C Tables 4.2.6.8 and 6.1.1.4'
O O 0.0106 0.0060 'International Tables Vol C Tables 4.2.6.8 and 6.1.1.4'
Cl Cl 0.1484 0.1585 'International Tables Vol C Tables 4.2.6.8 and 6.1.1.4'
Sn Sn -0.6537 1.4246 'International Tables Vol C Tables 4.2.6.8 and 6.1.1.4'

loop_
_geom_angle_atom_site_label_1
_geom_angle_atom_site_label_2
_geom_angle_atom_site_label_3
_geom_angle
O1 Sn1 N1 74.12(17)
O1 Sn1 Cl1 90.19(14)
N1 Sn1 Cl1 91.86(14)
C9 C11 H11A 109.5
C9 C11 H11B 109.5
H11A C11 H11B 109.5
C9 C11 H11C 109.5
H11A C11 H11C 109.5
H11B C11 H11C 109.5
C1 N1 C8 121.5(5)
C1 N1 Sn1 117.1(4)
C8 N1 Sn1 121.5(4)
C7 O1 Sn1 118.4(4)
N1 C1 C2 122.8(6)
N1 C1 C7 113.9(5)
C2 C1 C7 123.2(6)
C3 C2 C1 131.6(7)
C3 C2 H2 114.2
C1 C2 H2 114.2
C2 C3 C4 131.3(7)
C2 C3 H3 114.3
C4 C3 H3 114.3
C5 C4 C3 125.0(7)
C5 C4 H4 117.5
C3 C4 H4 117.5
C4 C5 C6 130.0(7)
C4 C5 H5 115.0
C6 C5 H5 115.0
C7 C6 C5 131.4(6)
C7 C6 H6 114.3
C5 C6 H6 114.3
O1 C7 C6 117.0(6)
O1 C7 C1 116.0(5)
C6 C7 C1 127.0(6)
N1 C8 C9 115.5(6)
N1 C8 H8A 108.4
C9 C8 H8A 108.4
N1 C8 H8B 108.4
C9 C8 H8B 108.4
H8A C8 H8B 107.5
C11 C9 C10 111.1(5)
C11 C9 C8 110.9(5)
C10 C9 C8 108.8(6)
C11 C9 H9 108.6
C10 C9 H9 108.6
C8 C9 H9 108.6
C9 C10 H10A 109.5
C9 C10 H10B 109.5
H10A C10 H10B 109.5
C9 C10 H10C 109.5
H10A C10 H10C 109.5
H10B C10 H10C 109.5

loop_
_geom_bond_atom_site_label_1
_geom_bond_atom_site_label_2
_geom_bond_distance
Sn1 O1 2.127(4)
Sn1 N1 2.183(5)
Sn1 Cl1 2.5314(19)
C11 C9 1.523(9)
C11 H11A 0.9600
C11 H11B 0.9600
C11 H11C 0.9600
N1 C1 1.337(8)
N1 C8 1.458(7)
O1 C7 1.317(7)
C1 C2 1.418(8)
C1 C7 1.476(8)
C2 C3 1.347(9)
C2 H2 0.9300
C3 C4 1.410(9)
C3 H3 0.9300
C4 C5 1.366(10)
C4 H4 0.9300
C5 C6 1.391(10)
C5 H5 0.9300
C6 C7 1.374(9)
C6 H6 0.9300
C8 C9 1.532(9)
C8 H8A 0.9700
C8 H8B 0.9700
C9 C10 1.526(9)
C9 H9 0.9800
C10 H10A 0.9600
C10 H10B 0.9600
C10 H10C 0.9600

loop_
_geom_torsion_atom_site_label_1
_geom_torsion_atom_site_label_2
_geom_torsion_atom_site_label_3
_geom_torsion_atom_site_label_4
_geom_torsion
O1 Sn1 N1 C1 3.6(4)
Cl1 Sn1 N1 C1 -86.0(4)
O1 Sn1 N1 C8 -178.1(5)
Cl1 Sn1 N1 C8 92.3(5)
N1 Sn1 O1 C7 -6.3(5)
Cl1 Sn1 O1 C7 85.6(5)
C8 N1 C1 C2 3.1(9)
Sn1 N1 C1 C2 -178.6(5)
C8 N1 C1 C7 -179.2(6)
Sn1 N1 C1 C7 -0.9(7)
N1 C1 C2 C3 -174.1(7)
C7 C1 C2 C3 8.4(11)
C1 C2 C3 C4 -2.0(14)
C2 C3 C4 C5 -2.0(14)
C3 C4 C5 C6 -1.8(14)
C4 C5 C6 C7 5.0(15)
Sn1 O1 C7 C6 -171.3(5)
Sn1 O1 C7 C1 8.0(7)
C5 C6 C7 O1 179.4(8)
C5 C6 C7 C1 0.2(13)
N1 C1 C7 O1 -4.5(8)
C2 C1 C7 O1 173.1(6)
N1 C1 C7 C6 174.7(6)
C2 C1 C7 C6 -7.6(10)
C1 N1 C8 C9 -84.4(7)
Sn1 N1 C8 C9 97.4(6)
N1 C8 C9 C11 -59.1(7)
N1 C8 C9 C10 178.4(5)
